data_7231886
loop_
_publ_author_name
'Ma, Xiang'
'Zhang, Chao'
'Hua, Jiai'
'Ma, Pengtao'
'Wang, Jingping'
'Niu, Jingyang'

_publ_section_title
;
 A binuclear copper-substituted phosphomolybdate with reactive oxygen
 species catalytic ability and antimicrobial activity
;
_journal_issue 3
_journal_name_full CrystEngComm
_journal_page_first 394
_journal_paper_doi 10.1039/C8CE01513A
_journal_volume 21
_journal_year 2019
_chemical_formula_sum 'C12 H78 Cu4 Mo10 N12 O65 P4'
_chemical_formula_weight 2768.30
_space_group_IT_number 15
_space_group_name_Hall '-C 2yc'
_space_group_name_H-M_alt 'C 1 2/c 1'
_symmetry_cell_setting monoclinic
_symmetry_space_group_name_Hall '-C 2yc'
_symmetry_space_group_name_H-M 'C 1 2/c 1'
_atom_sites_solution_hydrogens geom
_atom_sites_solution_primary direct
_atom_sites_solution_secondary difmap
_audit_creation_method SHELXL-97
_audit_update_record
;
2013-09-13 deposited with the CCDC.
2018-11-26 downloaded from the CCDC.
;
_cell_angle_alpha 90.00
_cell_angle_beta 122.743(6)
_cell_angle_gamma 90.00
_cell_formula_units_Z 4
_cell_length_a 28.685(12)
_cell_length_b 18.298(8)
_cell_length_c 18.240(8)
_cell_measurement_reflns_used 9842
_cell_measurement_temperature 296(2)
_cell_measurement_theta_max 28.33
_cell_measurement_theta_min 2.40
_cell_volume 8053(6)
_computing_cell_refinement 'Bruker SMART'
_computing_data_collection 'Bruker SMART'
_computing_data_reduction 'Bruker SAINT'
_computing_molecular_graphics 'Bruker SHELXTL'
_computing_publication_material 'Bruker SHELXTL'
_computing_structure_refinement 'SHELXL-97 (Sheldrick, 1997)'
_computing_structure_solution 'SHELXS-97 (Sheldrick, 1990)'
_diffrn_ambient_temperature 296(2)
_diffrn_measured_fraction_theta_full 0.996
_diffrn_measured_fraction_theta_max 0.996
_diffrn_measurement_device_type 'CCD area detector'
_diffrn_measurement_method 'phi and omega scans'
_diffrn_radiation_monochromator graphite
_diffrn_radiation_source 'fine-focus sealed tube'
_diffrn_radiation_type MoK\a
_diffrn_radiation_wavelength 0.71073
_diffrn_reflns_av_R_equivalents 0.0331
_diffrn_reflns_av_sigmaI/netI 0.0369
_diffrn_reflns_limit_h_max 34
_diffrn_reflns_limit_h_min -32
_diffrn_reflns_limit_k_max 21
_diffrn_reflns_limit_k_min -21
_diffrn_reflns_limit_l_max 21
_diffrn_reflns_limit_l_min -21
_diffrn_reflns_number 20322
_diffrn_reflns_theta_full 25.00
_diffrn_reflns_theta_max 25.00
_diffrn_reflns_theta_min 2.23
_exptl_absorpt_coefficient_mu 2.727
_exptl_absorpt_correction_T_max 0.6254
_exptl_absorpt_correction_T_min 0.4665
_exptl_absorpt_correction_type multi-scan
_exptl_absorpt_process_details SADABS
_exptl_crystal_colour black
_exptl_crystal_density_diffrn 2.283
_exptl_crystal_density_method 'not measured'
_exptl_crystal_description block
_exptl_crystal_F_000 5400
_exptl_crystal_size_max 0.33
_exptl_crystal_size_mid 0.27
_exptl_crystal_size_min 0.19
_refine_diff_density_max 1.190
_refine_diff_density_min -0.850
_refine_diff_density_rms 0.131
_refine_ls_extinction_method none
_refine_ls_goodness_of_fit_ref 1.037
_refine_ls_hydrogen_treatment constr
_refine_ls_matrix_type full
_refine_ls_number_parameters 525
_refine_ls_number_reflns 7066
_refine_ls_number_restraints 8
_refine_ls_restrained_S_all 1.044
_refine_ls_R_factor_all 0.0345
_refine_ls_R_factor_gt 0.0321
_refine_ls_shift/su_max 0.001
_refine_ls_shift/su_mean 0.000
_refine_ls_structure_factor_coef Fsqd
_refine_ls_weighting_details 'calc w=1/[\s^2^(Fo^2^)+(0.0460P)^2^+51.4440P] where P=(Fo^2^+2Fc^2^)/3'
_refine_ls_weighting_scheme calc
_refine_ls_wR_factor_gt 0.0877
_refine_ls_wR_factor_ref 0.0893
_reflns_number_gt 6640
_reflns_number_total 7066
_reflns_threshold_expression >2sigma(I)
_cod_data_source_file c8ce01513a2.cif
_cod_data_source_block njy1_CCDC1
_cod_depositor_comments
;
The following automatic conversions were performed:

'_symmetry_cell_setting' value 'Monoclinic' changed to 'monoclinic'
according to
/home/data/users/saulius/crontab/automatic-downloads/rss-feeds/RSC/lib/dictionaries/cif_core.dic
dictionary named 'cif_core.dic' version 2.4.2 from 2011-04-26.

'_exptl_absorpt_correction_type' value 'Multi-scan' changed to
'multi-scan' according to
/home/data/users/saulius/crontab/automatic-downloads/rss-feeds/RSC/lib/dictionaries/cif_core.dic
dictionary named 'cif_core.dic' version 2.4.2 from 2011-04-26.

Automatic conversion script
Id: cif_fix_values 4973 2017-02-22 13:04:09Z antanas 

 Adding full bibliography for 7231885--7231886.cif.
;
_cod_original_sg_symbol_H-M C2/c
_cod_database_code 7231886

loop_
_symmetry_equiv_pos_as_xyz
'x, y, z'
'-x, y, -z+1/2'
'x+1/2, y+1/2, z'
'-x+1/2, y+1/2, -z+1/2'
'-x, -y, -z'
'x, -y, z-1/2'
'-x+1/2, -y+1/2, -z'
'x+1/2, -y+1/2, z-1/2'

loop_
_atom_site_label
_atom_site_type_symbol
_atom_site_fract_x
_atom_site_fract_y
_atom_site_fract_z
_atom_site_U_iso_or_equiv
_atom_site_adp_type
_atom_site_occupancy
_atom_site_symmetry_multiplicity
_atom_site_calc_flag
_atom_site_refinement_flags
_atom_site_disorder_assembly
_atom_site_disorder_group
Mo1 Mo -0.285576(16) 0.846416(19) -0.10812(2) 0.01768(10) Uani 1 1 d . . .
Mo2 Mo -0.185460(16) 0.97379(2) -0.03678(2) 0.01984(10) Uani 1 1 d . . .
Mo3 Mo -0.245802(16) 1.13280(2) -0.13724(2) 0.01866(10) Uani 1 1 d . . .
Mo4 Mo -0.395062(16) 1.10871(2) -0.23334(2) 0.01950(10) Uani 1 1 d . . .
Mo5 Mo -0.411173(16) 0.92422(2) -0.23668(2) 0.01973(10) Uani 1 1 d . . .
Cu1 Cu -0.25699(2) 0.91679(3) -0.36043(3) 0.02128(13) Uani 1 1 d . . .
Cu2 Cu -0.08695(3) 1.27466(4) -0.03289(4) 0.03745(17) Uani 1 1 d . . .
P1 P -0.30282(4) 0.98212(5) -0.25359(7) 0.0142(2) Uani 1 1 d . . .
P2 P -0.30637(5) 1.01791(5) -0.04950(7) 0.0153(2) Uani 1 1 d . . .
O1 O -0.30481(15) 0.79709(18) -0.0491(2) 0.0304(8) Uani 1 1 d . . .
O2 O -0.14630(15) 0.92359(19) -0.0632(2) 0.0340(8) Uani 1 1 d . . .
O3 O -0.22987(15) 1.18948(18) -0.1959(2) 0.0300(7) Uani 1 1 d . . .
O4 O -0.42502(14) 1.17627(18) -0.2081(2) 0.0308(8) Uani 1 1 d . . .
O5 O -0.45819(15) 0.9037(2) -0.3434(2) 0.0344(8) Uani 1 1 d . . .
O6 O -0.25517(15) 0.78380(17) -0.1394(2) 0.0279(7) Uani 1 1 d . . .
O7 O -0.14040(15) 0.9982(2) 0.0700(2) 0.0340(8) Uani 1 1 d . . .
O8 O -0.22416(15) 1.18395(17) -0.0448(2) 0.0310(8) Uani 1 1 d . . .
O9 O -0.42599(14) 1.12151(19) -0.3440(2) 0.0301(7) Uani 1 1 d . . .
O10 O -0.43732(15) 0.88249(19) -0.1829(2) 0.0324(8) Uani 1 1 d . . .
O11 O -0.35576(13) 0.85302(15) -0.21886(19) 0.0201(6) Uani 1 1 d . . .
O12 O -0.22301(13) 0.89761(16) -0.01494(19) 0.0221(6) Uani 1 1 d . . .
O13 O -0.18538(13) 1.06431(17) -0.0924(2) 0.0241(7) Uani 1 1 d . . .
O14 O -0.32317(13) 1.14659(16) -0.1942(2) 0.0222(7) Uani 1 1 d . . .
O15 O -0.43496(13) 1.02391(16) -0.2355(2) 0.0236(7) Uani 1 1 d . . .
O16 O -0.26247(12) 0.93641(15) -0.17155(18) 0.0174(6) Uani 1 1 d . . .
O17 O -0.27556(13) 1.05519(16) -0.24718(19) 0.0215(6) Uani 1 1 d . . .
O18 O -0.35750(12) 0.99715(16) -0.25804(19) 0.0190(6) Uani 1 1 d . . .
O19 O -0.33137(12) 0.94482(15) -0.09730(18) 0.0177(6) Uani 1 1 d . . .
O20 O -0.25742(12) 1.03987(15) -0.05947(18) 0.0173(6) Uani 1 1 d . . .
O21 O -0.34989(13) 1.07806(16) -0.09233(19) 0.0207(6) Uani 1 1 d . . .
O22 O -0.31510(12) 0.94163(16) -0.33597(18) 0.0197(6) Uani 1 1 d . . .
O23 O -0.28658(14) 1.00888(16) 0.04633(19) 0.0231(7) Uani 1 1 d . . .
N1 N -0.21900(18) 0.8468(2) -0.2604(3) 0.0282(9) Uani 1 1 d . . .
H1C H -0.2333 0.8294 -0.2331 0.034 Uiso 1 1 calc R . .
N2 N -0.19597(18) 0.8891(2) -0.3783(3) 0.0280(9) Uani 1 1 d . . .
H2C H -0.1886 0.9115 -0.4123 0.034 Uiso 1 1 calc R . .
N3 N -0.03075(19) 1.2807(3) 0.0951(3) 0.0387(11) Uani 1 1 d . . .
H3C H -0.0209 1.3197 0.1263 0.046 Uiso 1 1 calc R . .
N4 N -0.0846(2) 1.1666(3) -0.0136(3) 0.0417(11) Uani 1 1 d . . .
H4C H -0.0977 1.1336 -0.0535 0.050 Uiso 1 1 calc R . .
N6 N -0.28493(18) 1.1373(2) -0.3847(3) 0.0318(9) Uani 1 1 d . . .
H6C H -0.2807 1.0982 -0.4068 0.038 Uiso 1 1 calc R . .
H6D H -0.2564 1.1607 -0.3448 0.038 Uiso 1 1 calc R . .
C1 C -0.1633(2) 0.8295(3) -0.2401(3) 0.0345(12) Uani 1 1 d . . .
H1A H -0.1510 0.7832 -0.2095 0.041 Uiso 1 1 calc R . .
H1B H -0.1374 0.8671 -0.2030 0.041 Uiso 1 1 calc R . .
C2 C -0.1659(2) 0.8252(3) -0.3251(3) 0.0342(12) Uani 1 1 d . . .
H2A H -0.1287 0.8244 -0.3136 0.041 Uiso 1 1 calc R . .
H2B H -0.1847 0.7807 -0.3560 0.041 Uiso 1 1 calc R . .
C3 C -0.0091(3) 1.2061(4) 0.1271(4) 0.0553(17) Uani 1 1 d . . .
H3A H 0.0077 1.2036 0.1896 0.066 Uiso 1 1 calc R . .
H3B H 0.0190 1.1940 0.1148 0.066 Uiso 1 1 calc R . .
C4 C -0.0560(3) 1.1534(4) 0.0822(4) 0.0583(18) Uani 1 1 d . . .
H4A H -0.0816 1.1608 0.1008 0.070 Uiso 1 1 calc R . .
H4B H -0.0423 1.1036 0.0961 0.070 Uiso 1 1 calc R . .
C5 C -0.3835(3) 1.1211(6) -0.4800(5) 0.091(4) Uani 1 1 d D . .
H5A H -0.3758 1.1134 -0.5250 0.109 Uiso 0.507(13) 1 calc PR A 1
H5B H -0.4175 1.1493 -0.5061 0.109 Uiso 0.507(13) 1 calc PR A 1
H5C H -0.3701 1.0716 -0.4622 0.109 Uiso 0.493(13) 1 d PR A 2
H5D H -0.3828 1.1301 -0.5318 0.109 Uiso 0.493(13) 1 d PR A 2
N5 N -0.3938(4) 1.0530(6) -0.4573(6) 0.050(3) Uani 0.507(13) 1 d PD A 1
H5E H -0.3740 1.0382 -0.4042 0.060 Uiso 0.507(13) 1 calc PR A 1
H5F H -0.4199 1.0258 -0.4965 0.060 Uiso 0.507(13) 1 calc PR A 1
N5' N -0.4410(3) 1.1152(8) -0.5107(7) 0.066(4) Uani 0.493(13) 1 d PD A 2
H5'A H -0.4547 1.1415 -0.4878 0.079 Uiso 0.493(13) 1 calc PR A 2
H5'B H -0.4618 1.0853 -0.5522 0.079 Uiso 0.493(13) 1 calc PR A 2
C6 C -0.3410(3) 1.1640(3) -0.4153(4) 0.0480(15) Uani 1 1 d . A .
H6A H -0.3452 1.1664 -0.3660 0.058 Uiso 1 1 calc R . .
H6B H -0.3449 1.2133 -0.4375 0.058 Uiso 1 1 calc R . .
O1W O -0.13560(16) 1.2612(2) -0.1604(2) 0.0429(10) Uani 1 1 d . . .
O2W O -0.08629(16) 1.3808(2) -0.0476(3) 0.0426(9) Uani 1 1 d . . .
O3W O -0.0064(3) 1.2629(4) -0.0560(5) 0.099(2) Uani 1 1 d . . .
O4W O -0.17218(18) 1.3148(2) -0.0281(3) 0.0436(10) Uani 1 1 d . . .
O5W O -0.45696(16) 0.9619(2) -0.6015(2) 0.0396(9) Uani 1 1 d . . .
O6W O -0.1711(3) 1.0166(3) -0.2409(4) 0.0764(16) Uani 1 1 d . . .
O7W O -0.1688(3) 0.8659(3) 0.1663(4) 0.0765(15) Uani 1 1 d . . .
O8W O -0.0494(6) 1.0408(10) 0.2378(8) 0.118(5) Uani 0.50 1 d P . .
O9W O -0.5000 1.0000 -0.5000 0.091(5) Uani 0.50 2 d SP . .
O10W O -0.0564(6) 1.0141(10) 0.3694(11) 0.127(6) Uani 0.50 1 d P . .
O11W O -0.0158(9) 1.0969(10) 0.5190(13) 0.147(7) Uani 0.50 1 d P . .
O12W O -0.0776(10) 1.2171(12) 0.6964(18) 0.087(7) Uani 0.25 1 d PU . .
O13W O 0.0030(11) 1.2532(10) -0.2029(16) 0.078(7) Uani 0.25 1 d P . .
O14W O -0.0755(12) 1.1861(15) 0.5395(18) 0.097(8) Uiso 0.25 1 d P . .

loop_
_atom_site_aniso_label
_atom_site_aniso_U_11
_atom_site_aniso_U_22
_atom_site_aniso_U_33
_atom_site_aniso_U_23
_atom_site_aniso_U_13
_atom_site_aniso_U_12
Mo1 0.0235(2) 0.01474(18) 0.01486(18) 0.00013(13) 0.01039(16) 0.00090(14)
Mo2 0.0164(2) 0.0230(2) 0.01576(19) 0.00067(14) 0.00581(16) 0.00155(15)
Mo3 0.0200(2) 0.01701(19) 0.01719(19) -0.00042(14) 0.00886(16) -0.00452(14)
Mo4 0.0182(2) 0.0201(2) 0.01829(19) 0.00180(14) 0.00860(16) 0.00279(15)
Mo5 0.0175(2) 0.0207(2) 0.0210(2) -0.00420(14) 0.01047(16) -0.00319(15)
Cu1 0.0258(3) 0.0248(3) 0.0159(3) 0.0050(2) 0.0130(2) 0.0076(2)
Cu2 0.0338(4) 0.0365(4) 0.0248(3) 0.0051(3) 0.0046(3) -0.0101(3)
P1 0.0147(5) 0.0165(5) 0.0108(5) -0.0002(4) 0.0065(4) 0.0003(4)
P2 0.0187(5) 0.0151(5) 0.0123(5) -0.0017(4) 0.0086(4) -0.0016(4)
O1 0.045(2) 0.0261(17) 0.0251(17) 0.0038(14) 0.0218(16) -0.0009(15)
O2 0.0286(19) 0.040(2) 0.0346(19) -0.0013(15) 0.0179(16) 0.0072(16)
O3 0.0348(19) 0.0261(17) 0.0291(18) -0.0008(14) 0.0172(16) -0.0089(15)
O4 0.0324(19) 0.0303(17) 0.0331(19) 0.0018(15) 0.0199(16) 0.0085(15)
O5 0.0280(19) 0.040(2) 0.0262(18) -0.0103(15) 0.0087(16) -0.0016(16)
O6 0.038(2) 0.0214(16) 0.0291(18) 0.0029(13) 0.0215(16) 0.0082(14)
O7 0.0263(18) 0.0405(19) 0.0225(17) -0.0035(15) 0.0049(15) 0.0003(16)
O8 0.043(2) 0.0216(16) 0.0251(17) -0.0049(13) 0.0167(16) -0.0105(15)
O9 0.0265(18) 0.0372(19) 0.0226(17) 0.0058(14) 0.0106(15) 0.0060(15)
O10 0.0294(19) 0.0351(19) 0.039(2) -0.0041(15) 0.0221(17) -0.0084(16)
O11 0.0227(16) 0.0178(14) 0.0174(15) -0.0037(11) 0.0092(13) 0.0007(12)
O12 0.0231(17) 0.0241(16) 0.0143(14) 0.0028(12) 0.0070(13) 0.0029(13)
O13 0.0159(16) 0.0287(17) 0.0245(16) 0.0033(13) 0.0089(13) -0.0017(13)
O14 0.0262(17) 0.0173(15) 0.0239(16) 0.0006(12) 0.0140(14) -0.0019(13)
O15 0.0178(16) 0.0259(16) 0.0277(17) -0.0027(13) 0.0126(14) -0.0015(13)
O16 0.0180(15) 0.0192(14) 0.0133(14) 0.0011(11) 0.0073(12) 0.0008(12)
O17 0.0255(17) 0.0201(15) 0.0191(15) 0.0004(12) 0.0123(13) -0.0037(13)
O18 0.0159(15) 0.0222(15) 0.0199(15) 0.0016(12) 0.0104(13) 0.0027(12)
O19 0.0192(15) 0.0168(14) 0.0162(14) -0.0024(11) 0.0089(12) -0.0032(12)
O20 0.0190(15) 0.0166(14) 0.0156(14) 0.0000(11) 0.0088(12) -0.0027(12)
O21 0.0225(16) 0.0230(15) 0.0158(14) -0.0006(12) 0.0098(13) 0.0013(13)
O22 0.0196(15) 0.0275(16) 0.0119(14) -0.0039(12) 0.0084(12) 0.0000(13)
O23 0.0326(18) 0.0223(15) 0.0153(15) -0.0030(12) 0.0136(14) -0.0050(14)
N1 0.039(2) 0.031(2) 0.025(2) 0.0090(17) 0.0238(19) 0.0093(18)
N2 0.033(2) 0.033(2) 0.025(2) 0.0107(17) 0.0198(19) 0.0083(18)
N3 0.035(3) 0.046(3) 0.024(2) -0.0025(19) 0.008(2) -0.002(2)
N4 0.035(3) 0.036(2) 0.036(3) 0.002(2) 0.007(2) -0.007(2)
N6 0.033(2) 0.032(2) 0.028(2) -0.0082(18) 0.0147(19) -0.0096(19)
C1 0.035(3) 0.039(3) 0.029(3) 0.015(2) 0.016(2) 0.015(2)
C2 0.039(3) 0.034(3) 0.038(3) 0.013(2) 0.026(3) 0.018(2)
C3 0.045(4) 0.060(4) 0.031(3) 0.007(3) 0.001(3) 0.007(3)
C4 0.066(5) 0.048(4) 0.044(4) 0.019(3) 0.020(3) -0.002(3)
C5 0.041(4) 0.182(11) 0.051(5) -0.046(6) 0.026(4) -0.015(5)
N5 0.037(6) 0.074(8) 0.021(5) -0.005(5) 0.004(4) 0.014(5)
N5' 0.028(6) 0.118(11) 0.036(6) 0.000(6) 0.007(5) 0.019(6)
C6 0.052(4) 0.044(3) 0.058(4) 0.007(3) 0.037(3) 0.009(3)
O1W 0.036(2) 0.058(2) 0.0209(18) 0.0070(17) 0.0065(16) -0.0139(19)
O2W 0.034(2) 0.040(2) 0.045(2) 0.0114(18) 0.0153(19) -0.0021(17)
O3W 0.067(4) 0.123(5) 0.105(5) 0.016(4) 0.045(4) -0.017(4)
O4W 0.060(3) 0.039(2) 0.044(2) -0.0182(18) 0.036(2) -0.0236(19)
O5W 0.033(2) 0.053(2) 0.0318(19) 0.0055(17) 0.0168(17) -0.0030(18)
O6W 0.105(5) 0.073(4) 0.080(4) 0.011(3) 0.070(4) 0.022(3)
O7W 0.080(4) 0.091(4) 0.057(3) 0.005(3) 0.036(3) -0.005(3)
O8W 0.078(9) 0.162(14) 0.048(7) 0.007(8) -0.008(6) -0.032(9)
O9W 0.092(13) 0.098(12) 0.122(15) 0.020(11) 0.084(13) 0.016(11)
O10W 0.076(9) 0.156(15) 0.128(13) -0.062(11) 0.041(9) -0.034(10)
O11W 0.186(19) 0.136(14) 0.148(15) -0.014(11) 0.108(15) -0.089(13)
O12W 0.081(10) 0.051(9) 0.129(11) 0.002(8) 0.057(8) 0.009(7)
O13W 0.115(19) 0.033(9) 0.101(17) 0.015(10) 0.070(16) 0.010(11)

loop_
_atom_type_symbol
_atom_type_description
_atom_type_scat_dispersion_real
_atom_type_scat_dispersion_imag
_atom_type_scat_source
C C 0.0033 0.0016 'International Tables Vol C Tables 4.2.6.8 and 6.1.1.4'
H H 0.0000 0.0000 'International Tables Vol C Tables 4.2.6.8 and 6.1.1.4'
N N 0.0061 0.0033 'International Tables Vol C Tables 4.2.6.8 and 6.1.1.4'
O O 0.0106 0.0060 'International Tables Vol C Tables 4.2.6.8 and 6.1.1.4'
P P 0.1023 0.0942 'International Tables Vol C Tables 4.2.6.8 and 6.1.1.4'
Cu Cu 0.3201 1.2651 'International Tables Vol C Tables 4.2.6.8 and 6.1.1.4'
Mo Mo -1.6832 0.6857 'International Tables Vol C Tables 4.2.6.8 and 6.1.1.4'

loop_
_geom_angle_atom_site_label_1
_geom_angle_atom_site_label_2
_geom_angle_atom_site_label_3
_geom_angle
_geom_angle_site_symmetry_1
_geom_angle_site_symmetry_3
O1 Mo1 O6 104.62(16) . .
O1 Mo1 O12 99.52(15) . .
O6 Mo1 O12 102.73(15) . .
O1 Mo1 O11 100.51(15) . .
O6 Mo1 O11 97.12(15) . .
O12 Mo1 O11 147.10(12) . .
O1 Mo1 O19 88.01(14) . .
O6 Mo1 O19 165.79(13) . .
O12 Mo1 O19 81.14(12) . .
O11 Mo1 O19 73.78(11) . .
O1 Mo1 O16 166.25(13) . .
O6 Mo1 O16 88.54(13) . .
O12 Mo1 O16 73.21(11) . .
O11 Mo1 O16 81.42(12) . .
O19 Mo1 O16 79.42(10) . .
O2 Mo2 O7 104.67(18) . .
O2 Mo2 O12 101.25(16) . .
O7 Mo2 O12 96.67(16) . .
O2 Mo2 O13 97.17(16) . .
O7 Mo2 O13 99.05(16) . .
O12 Mo2 O13 151.85(13) . .
O2 Mo2 O20 157.32(14) . .
O7 Mo2 O20 97.06(14) . .
O12 Mo2 O20 82.30(12) . .
O13 Mo2 O20 72.72(12) . .
O2 Mo2 O16 86.46(15) . .
O7 Mo2 O16 165.74(14) . .
O12 Mo2 O16 72.05(11) . .
O13 Mo2 O16 88.17(12) . .
O20 Mo2 O16 73.22(10) . .
O3 Mo3 O8 101.81(16) . .
O3 Mo3 O14 101.85(15) . .
O8 Mo3 O14 99.19(16) . .
O3 Mo3 O13 100.13(15) . .
O8 Mo3 O13 99.93(16) . .
O14 Mo3 O13 147.08(13) . .
O3 Mo3 O17 85.73(14) . .
O8 Mo3 O17 172.41(13) . .
O14 Mo3 O17 79.93(12) . .
O13 Mo3 O17 77.61(13) . .
O3 Mo3 O20 169.63(14) . .
O8 Mo3 O20 84.04(13) . .
O14 Mo3 O20 85.46(12) . .
O13 Mo3 O20 70.22(12) . .
O17 Mo3 O20 88.37(11) . .
O4 Mo4 O9 101.67(16) . .
O4 Mo4 O14 103.64(15) . .
O9 Mo4 O14 98.97(15) . .
O4 Mo4 O15 102.12(15) . .
O9 Mo4 O15 99.35(15) . .
O14 Mo4 O15 144.45(13) . .
O4 Mo4 O21 86.22(14) . .
O9 Mo4 O21 172.05(14) . .
O14 Mo4 O21 79.89(12) . .
O15 Mo4 O21 77.79(12) . .
O4 Mo4 O18 170.20(13) . .
O9 Mo4 O18 84.12(13) . .
O14 Mo4 O18 83.02(12) . .
O15 Mo4 O18 68.92(12) . .
O21 Mo4 O18 87.93(10) . .
O10 Mo5 O5 103.63(18) . .
O10 Mo5 O11 100.27(15) . .
O5 Mo5 O11 96.51(15) . .
O10 Mo5 O15 98.46(15) . .
O5 Mo5 O15 98.82(16) . .
O11 Mo5 O15 152.21(13) . .
O10 Mo5 O18 158.62(14) . .
O5 Mo5 O18 97.31(15) . .
O11 Mo5 O18 81.40(12) . .
O15 Mo5 O18 73.78(12) . .
O10 Mo5 O19 85.63(14) . .
O5 Mo5 O19 166.85(14) . .
O11 Mo5 O19 72.37(11) . .
O15 Mo5 O19 88.85(12) . .
O18 Mo5 O19 74.49(11) . .
O23 Cu1 O22 90.79(13) 6_575 .
O23 Cu1 N1 173.77(16) 6_575 .
O22 Cu1 N1 92.90(14) . .
O23 Cu1 N2 92.32(14) 6_575 .
O22 Cu1 N2 176.73(14) . .
N1 Cu1 N2 83.92(16) . .
O2W Cu2 O1W 90.90(17) . .
O2W Cu2 N3 92.52(18) . .
O1W Cu2 N3 172.7(2) . .
O2W Cu2 N4 177.71(19) . .
O1W Cu2 N4 91.08(18) . .
N3 Cu2 N4 85.39(19) . .
O17 P1 O22 109.61(17) . .
O17 P1 O18 108.14(17) . .
O22 P1 O18 110.13(17) . .
O17 P1 O16 108.39(17) . .
O22 P1 O16 109.90(17) . .
O18 P1 O16 110.62(16) . .
O21 P2 O23 111.04(17) . .
O21 P2 O19 109.52(17) . .
O23 P2 O19 108.91(16) . .
O21 P2 O20 107.03(17) . .
O23 P2 O20 111.10(17) . .
O19 P2 O20 109.20(16) . .
Mo1 O11 Mo5 120.77(14) . .
Mo1 O12 Mo2 121.89(15) . .
Mo3 O13 Mo2 121.45(16) . .
Mo3 O14 Mo4 149.98(17) . .
Mo4 O15 Mo5 123.27(16) . .
P1 O16 Mo1 127.03(17) . .
P1 O16 Mo2 129.90(16) . .
Mo1 O16 Mo2 92.62(10) . .
P1 O17 Mo3 124.26(16) . .
P1 O18 Mo5 131.33(17) . .
P1 O18 Mo4 131.93(17) . .
Mo5 O18 Mo4 93.01(11) . .
P2 O19 Mo1 127.88(17) . .
P2 O19 Mo5 129.13(16) . .
Mo1 O19 Mo5 92.80(10) . .
P2 O20 Mo2 129.71(16) . .
P2 O20 Mo3 133.29(17) . .
Mo2 O20 Mo3 94.88(11) . .
P2 O21 Mo4 125.07(16) . .
P1 O22 Cu1 123.43(18) . .
P2 O23 Cu1 129.18(18) . 6_576
C1 N1 Cu1 110.5(3) . .
C1 N1 H1C 124.7 . .
Cu1 N1 H1C 124.7 . .
C2 N2 Cu1 110.3(3) . .
C2 N2 H2C 124.9 . .
Cu1 N2 H2C 124.9 . .
C3 N3 Cu2 108.1(4) . .
C3 N3 H3C 125.9 . .
Cu2 N3 H3C 125.9 . .
C4 N4 Cu2 108.1(4) . .
C4 N4 H4C 125.9 . .
Cu2 N4 H4C 125.9 . .
C6 N6 H6C 120.0 . .
C6 N6 H6D 120.0 . .
H6C N6 H6D 120.0 . .
N1 C1 C2 108.1(4) . .
N1 C1 H1A 110.1 . .
C2 C1 H1A 110.1 . .
N1 C1 H1B 110.1 . .
C2 C1 H1B 110.1 . .
H1A C1 H1B 108.4 . .
N2 C2 C1 108.7(4) . .
N2 C2 H2A 109.9 . .
C1 C2 H2A 109.9 . .
N2 C2 H2B 109.9 . .
C1 C2 H2B 109.9 . .
H2A C2 H2B 108.3 . .
N3 C3 C4 108.5(5) . .
N3 C3 H3A 110.0 . .
C4 C3 H3A 110.0 . .
N3 C3 H3B 110.0 . .
C4 C3 H3B 110.0 . .
H3A C3 H3B 108.4 . .
C3 C4 N4 107.3(5) . .
C3 C4 H4A 110.2 . .
N4 C4 H4A 110.2 . .
C3 C4 H4B 110.2 . .
N4 C4 H4B 110.2 . .
H4A C4 H4B 108.5 . .
C6 C5 N5 118.7(9) . .
C6 C5 N5' 132.1(9) . .
N5 C5 N5' 70.4(8) . .
C6 C5 H5A 107.6 . .
N5 C5 H5A 107.6 . .
N5' C5 H5A 113.6 . .
C6 C5 H5B 107.6 . .
N5 C5 H5B 107.6 . .
N5' C5 H5B 37.6 . .
H5A C5 H5B 107.1 . .
C6 C5 H5C 103.6 . .
N5 C5 H5C 34.3 . .
N5' C5 H5C 103.0 . .
H5A C5 H5C 85.2 . .
H5B C5 H5C 140.6 . .
C6 C5 H5D 105.1 . .
N5 C5 H5D 124.0 . .
N5' C5 H5D 105.0 . .
H5A C5 H5D 20.8 . .
H5B C5 H5D 88.8 . .
H5C C5 H5D 105.7 . .
C5 N5 H5C 42.7 . .
C5 N5 H5E 120.0 . .
H5C N5 H5E 100.1 . .
C5 N5 H5F 120.0 . .
H5C N5 H5F 124.0 . .
H5E N5 H5F 120.0 . .
C5 N5' H5'A 120.0 . .
C5 N5' H5'B 120.0 . .
H5'A N5' H5'B 120.0 . .
C5 C6 N6 114.2(6) . .
C5 C6 H6A 108.7 . .
N6 C6 H6A 108.7 . .
C5 C6 H6B 108.7 . .
N6 C6 H6B 108.7 . .
H6A C6 H6B 107.6 . .

loop_
_geom_bond_atom_site_label_1
_geom_bond_atom_site_label_2
_geom_bond_distance
_geom_bond_site_symmetry_2
Mo1 O1 1.710(3) .
Mo1 O6 1.713(3) .
Mo1 O12 1.920(3) .
Mo1 O11 1.936(3) .
Mo1 O19 2.299(3) .
Mo1 O16 2.306(3) .
Mo2 O2 1.709(3) .
Mo2 O7 1.714(3) .
Mo2 O12 1.930(3) .
Mo2 O13 1.943(3) .
Mo2 O20 2.229(3) .
Mo2 O16 2.349(3) .
Mo3 O3 1.720(3) .
Mo3 O8 1.724(3) .
Mo3 O14 1.890(3) .
Mo3 O13 1.926(3) .
Mo3 O17 2.217(3) .
Mo3 O20 2.351(3) .
Mo4 O4 1.705(3) .
Mo4 O9 1.726(3) .
Mo4 O14 1.911(3) .
Mo4 O15 1.916(3) .
Mo4 O21 2.237(3) .
Mo4 O18 2.461(3) .
Mo5 O10 1.704(3) .
Mo5 O5 1.706(3) .
Mo5 O11 1.942(3) .
Mo5 O15 1.952(3) .
Mo5 O18 2.225(3) .
Mo5 O19 2.356(3) .
Cu1 O23 1.975(3) 6_575
Cu1 O22 1.997(3) .
Cu1 N1 2.001(4) .
Cu1 N2 2.011(4) .
Cu2 O2W 1.963(4) .
Cu2 O1W 1.977(4) .
Cu2 N3 1.998(4) .
Cu2 N4 2.003(5) .
P1 O17 1.521(3) .
P1 O22 1.536(3) .
P1 O18 1.551(3) .
P1 O16 1.551(3) .
P2 O21 1.525(3) .
P2 O23 1.527(3) .
P2 O19 1.545(3) .
P2 O20 1.563(3) .
O23 Cu1 1.975(3) 6_576
N1 C1 1.466(7) .
N1 H1C 0.8600 .
N2 C2 1.465(6) .
N2 H2C 0.8600 .
N3 C3 1.482(8) .
N3 H3C 0.8600 .
N4 C4 1.495(8) .
N4 H4C 0.8600 .
N6 C6 1.473(8) .
N6 H6C 0.8600 .
N6 H6D 0.8600 .
C1 C2 1.515(7) .
C1 H1A 0.9700 .
C1 H1B 0.9700 .
C2 H2A 0.9700 .
C2 H2B 0.9700 .
C3 C4 1.490(10) .
C3 H3A 0.9700 .
C3 H3B 0.9700 .
C4 H4A 0.9700 .
C4 H4B 0.9700 .
C5 C6 1.392(10) .
C5 N5 1.394(9) .
C5 N5' 1.429(8) .
C5 H5A 0.9700 .
C5 H5B 0.9700 .
C5 H5C 0.9700 .
C5 H5D 0.9701 .
N5 H5C 0.8068 .
N5 H5E 0.8600 .
N5 H5F 0.8600 .
N5' H5'A 0.8600 .
N5' H5'B 0.8600 .
C6 H6A 0.9700 .
C6 H6B 0.9700 .
O13W O13W 1.63(4) 2_554
